data_9016195
loop_
_publ_author_name
'Wylie, E. M.'
'Burns, P. C.'

_publ_section_title
;
 Crystal structures of six new uranyl selenate and selenite compounds and
 their relationship with uranyl mineral structures
 Note: Compound 2
;
_journal_name_full 'The Canadian Mineralogist'
_journal_page_first 147
_journal_page_last 157
_journal_paper_doi 10.3749/canmin.50.1.147
_journal_volume 50
_journal_year 2012
_chemical_compound_source Synthetic
_chemical_formula_sum 'Co1.5 Cs H4 O26 Se2 U4'
_space_group_IT_number 15
_symmetry_space_group_name_Hall '-C 2yc'
_symmetry_space_group_name_H-M 'C 1 2/c 1'
_cell_angle_alpha 90
_cell_angle_beta 103.654
_cell_angle_gamma 90
_cell_formula_units_Z 4
_cell_length_a 8.744
_cell_length_b 14.380
_cell_length_c 17.901
_cell_volume 2187.237
_database_code_amcsd 0019086
_exptl_crystal_density_diffrn 5.318
_cod_original_cell_volume 2187.238
_cod_original_formula_sum 'Cs Co1.5 U4 Se2 O26 H4'
_cod_database_code 9016195
_amcsd_formula_title U8Cs2Se4Co3O52

loop_
_space_group_symop_operation_xyz
x,y,z
1/2+x,1/2+y,z
x,-y,1/2+z
1/2+x,1/2-y,1/2+z
-x,y,1/2-z
1/2-x,1/2+y,1/2-z
-x,-y,-z
1/2-x,1/2-y,-z

loop_
_atom_site_aniso_label
_atom_site_aniso_U_11
_atom_site_aniso_U_22
_atom_site_aniso_U_33
_atom_site_aniso_U_12
_atom_site_aniso_U_13
_atom_site_aniso_U_23
Cs 0.04120 0.00970 0.02600 0.00900 0.00700 -0.00130
Co2 0.04400 0.03400 0.05000 -0.00300 0.01600 -0.00400
U1 0.00750 0.01050 0.00500 -0.00100 0.00180 -0.00320
U2 0.00700 0.01100 0.00560 -0.00100 0.00200 -0.00310
Se 0.00970 0.01900 0.01000 0.00080 0.00290 0.00510

loop_
_atom_site_label
_atom_site_fract_x
_atom_site_fract_y
_atom_site_fract_z
_atom_site_occupancy
_atom_site_U_iso_or_equiv
_atom_site_type_symbol
_atom_site_attached_hydrogens
Cs -0.02890 0.75410 0.50661 0.50000 0.02580 Cs 0
Co1 -0.50000 0.75010 0.25000 0.50000 0.00800 Co 0
Co2 -0.06920 0.74960 0.36730 0.50000 0.04150 Co 0
U1 0.41430 0.98142 0.33236 1.00000 0.00760 U 0
U2 -0.08501 0.01863 0.33301 1.00000 0.00780 U 0
Se 0.24980 0.99138 0.50090 1.00000 0.01280 Se 0
O1 0.35200 0.00620 0.20650 1.00000 0.01700 O 0
O2 0.18200 0.92280 0.55810 1.00000 0.01400 O 0
O3 0.42000 0.10080 0.36410 1.00000 0.01400 O 0
O4 0.11900 0.05900 0.44800 1.00000 0.01800 O 0
O5 -0.08100 0.89860 0.36590 1.00000 0.01300 O 0
O6 0.38200 0.05940 0.55270 1.00000 0.01400 O 0
O7 0.31700 0.92430 0.44170 1.00000 0.01800 O 0
O8 -0.14700 0.99450 0.20500 1.00000 0.01000 O 0
Wat9 -0.29500 0.75260 0.33700 1.00000 0.02600 O 2
O10 -0.06800 0.74400 0.21300 0.50000 0.11000 O 0
O11 0.41700 0.85580 0.31170 1.00000 0.01500 O 0
O12 -0.08400 0.14320 0.31270 1.00000 0.01000 O 0
O13 -0.11700 0.75500 0.47900 0.50000 0.06400 O 0
O14 0.15380 0.74760 0.37000 1.00000 0.01200 O 0

loop_
_cod_changelog_entry_id
_cod_changelog_entry_author
_cod_changelog_entry_date
_cod_changelog_entry_text
1
;cod-tools version 3.8.0
Id: cif_guess_AMCSD_atom_types 9574 2023-05-10 09:00:05Z saulius
;
2023-05-10T18:56:47+03:00
;Derived atom types and hydrogen counts
from atom names that follow the AMCSD naming convention
(Wat == water, O-H == hydroxyl).
;

loop_
_cod_related_entry_id
_cod_related_entry_database
_cod_related_entry_code
1 AMCSD 0019086
